data_4326564
loop_
_publ_author_name
'Jun Nakazawa'
'Hiroyuki Ogiwara'
'Yusuke Kashiwazaki'
'Akiyoshi Ishii'
'Naoki Imamura'
'Yuya Samejima'
'Shiro Hikichi'

_publ_contact_author_address
;
  Departmet of Material & Life Chemistry, Faculty of Engineering,
 Kanagawa University
  3-27-1 Rokkakubashi, Kanagawa-ku, Yokohama-city, 222-8686, JAPAN
;
_publ_contact_author_email jnaka@kanagawa-u.ac.jp
_publ_contact_author_fax +81-45-413-9770
_publ_contact_author_name 'Jun Nakazawa'
_publ_contact_author_phone +81-45-481-5661(ext.3889)
_publ_section_title
;
 Dioxygen Activation and Substrate Oxygenation by a
 p-Nitrothiophenolatonickel Complex: Unique Effects of an Acetonitrile
 Solvent and the p-Nitro Group of the Ligand
;
_journal_name_full 'Inorganic Chemistry'
_journal_page_first 9933
_journal_page_last 9935
_journal_paper_doi 10.1021/ic201555f
_journal_volume 50
_journal_year 2011
_chemical_compound_source 'synthesis as described'
_chemical_formula_moiety '(C15 H28 B N6 Ni O3),(C6 H4 N O4 S)'
_chemical_formula_sum 'C21 H32 B N7 Ni O7 S'
_chemical_formula_weight 596.11
_chemical_name_common '[Ni(TpMe,Me)(H2O)3](SO2PhNO2)'
_chemical_name_systematic
;
[{Hydrotris(3,5-dimethylpyrazoryl)borato}(triaqua)nickel(II)]
(4-nitrobenzenesufinate)
;
_space_group_IT_number 2
_symmetry_cell_setting triclinic
_symmetry_Int_Tables_number 2
_symmetry_space_group_name_Hall '-P 1'
_symmetry_space_group_name_H-M 'P -1'
_atom_sites_solution_hydrogens geom
_atom_sites_solution_primary direct
_atom_sites_solution_secondary difmap
_audit_creation_date 2009-10-26
_audit_creation_method SHELXL-97
_cell_angle_alpha 80.961(10)
_cell_angle_beta 83.095(12)
_cell_angle_gamma 67.303(10)
_cell_formula_units_Z 2
_cell_length_a 9.3936(3)
_cell_length_b 11.3494(4)
_cell_length_c 13.6952(6)
_cell_measurement_reflns_used 5788
_cell_measurement_temperature 113
_cell_measurement_theta_max 27.5
_cell_measurement_theta_min 3.0
_cell_measurement_wavelength 0.71073
_cell_volume 1327.42(13)
_computing_cell_refinement 'CrystalClear (Rigaku Inc., 2007)'
_computing_data_collection 'CrystalClear (Rigaku Inc., 2007)'
_computing_data_reduction 'CrystalClear (Rigaku Inc., 2007)'
_computing_molecular_graphics 'Ortep-3 for Windows (Farrugia, 1997)'
_computing_publication_material 'WinGX publication routines (Farrugia, 1999)'
_computing_structure_refinement 'SHELXL-97 (Sheldrick, 2008)'
_computing_structure_solution 'SIR92 (Giacovazzo et al, 1993)'
_diffrn_ambient_temperature 113
_diffrn_detector_area_resol_mean 7.31
_diffrn_measured_fraction_theta_full 0.961
_diffrn_measured_fraction_theta_max 0.960
_diffrn_measurement_details
;
scan:
    Number of images: 360
               Slice: -115.0000 - 65.0000
         Image width: 0.5000
            Exp time: 20.0000
       Rotation axis: Omega
               Omega: 0.0000
                 Chi: 45.0000
                 Phi: 0.0000
                 XTD: 54.8145
              2theta: -25.1535
scan:
    Number of images: 360
               Slice: -115.0000 - 65.0000
         Image width: 0.5000
            Exp time: 20.0000
       Rotation axis: Omega
               Omega: 0.0000
                 Chi: 45.0000
                 Phi: 90.0000
                 XTD: 54.8145
              2theta: -25.1535
scan:
    Number of images: 360
               Slice: -115.0000 - 65.0000
         Image width: 0.5000
            Exp time: 20.0000
       Rotation axis: Omega
               Omega: 0.0000
                 Chi: 45.0000
                 Phi: 180.0000
                 XTD: 54.8145
              2theta: -25.1535
;
_diffrn_measurement_device
;
Saturn724 (2x2 bin mode)
;
_diffrn_measurement_device_details
;
AFC10: Fixed Chi 2 circle
;
_diffrn_measurement_method \w
_diffrn_orient_matrix_type d*Trek
_diffrn_orient_matrix_UB_11 -0.0877
_diffrn_orient_matrix_UB_12 -0.0572
_diffrn_orient_matrix_UB_13 0.0491
_diffrn_orient_matrix_UB_21 -0.0154
_diffrn_orient_matrix_UB_22 0.0950
_diffrn_orient_matrix_UB_23 -0.0016
_diffrn_orient_matrix_UB_31 -0.0231
_diffrn_orient_matrix_UB_32 -0.0140
_diffrn_orient_matrix_UB_33 -0.0690
_diffrn_radiation_detector CCD
_diffrn_radiation_monochromator 'Graphite Monochromator'
_diffrn_radiation_source 'Rotating Anode'
_diffrn_radiation_type 'Mo K\a'
_diffrn_radiation_wavelength 0.710747
_diffrn_reflns_av_R_equivalents 0.0000
_diffrn_reflns_av_sigmaI/netI 0.1973
_diffrn_reflns_limit_h_max 12
_diffrn_reflns_limit_h_min -12
_diffrn_reflns_limit_k_max 14
_diffrn_reflns_limit_k_min -14
_diffrn_reflns_limit_l_max 17
_diffrn_reflns_limit_l_min 0
_diffrn_reflns_number 5832
_diffrn_reflns_reduction_process 'Lp corrections applied'
_diffrn_reflns_theta_full 27.00
_diffrn_reflns_theta_max 27.48
_diffrn_reflns_theta_min 3.02
_diffrn_source_current 60.0000
_diffrn_source_power 3.0000
_diffrn_source_voltage 50.0000
_exptl_absorpt_coefficient_mu 0.864
_exptl_absorpt_correction_T_max 0.9341
_exptl_absorpt_correction_T_min 0.7348
_exptl_absorpt_correction_type numerical
_exptl_absorpt_process_details
;
    Higashi, T. (1999). Program for Absorption Correction.
    Rigaku Corporation, Tokyo, Japan.
;
_exptl_crystal_colour 'pale blue'
_exptl_crystal_density_diffrn 1.492
_exptl_crystal_description platelet
_exptl_crystal_F_000 622
_exptl_crystal_size_max 0.35
_exptl_crystal_size_mid 0.20
_exptl_crystal_size_min 0.08
_refine_diff_density_max 0.575
_refine_diff_density_min -0.382
_refine_diff_density_rms 0.070
_refine_ls_extinction_method none
_refine_ls_goodness_of_fit_ref 1.180
_refine_ls_hydrogen_treatment mixed
_refine_ls_matrix_type full
_refine_ls_number_parameters 360
_refine_ls_number_reflns 5832
_refine_ls_number_restraints 0
_refine_ls_restrained_S_all 1.180
_refine_ls_R_factor_all 0.0494
_refine_ls_R_factor_gt 0.0436
_refine_ls_shift/su_max 0.008
_refine_ls_shift/su_mean 0.002
_refine_ls_structure_factor_coef Fsqd
_refine_ls_weighting_details 'calc w=1/[\s^2^(Fo^2^)+(0.0000P)^2^+0.1827P] where P=(Fo^2^+2Fc^2^)/3'
_refine_ls_weighting_scheme calc
_refine_ls_wR_factor_gt 0.1071
_refine_ls_wR_factor_ref 0.1116
_reflns_number_gt 4636
_reflns_number_total 5832
_reflns_threshold_expression >2\s(I)
_cod_data_source_file ic201555f_si_001_2.cif
_cod_data_source_block 3a_[Ni(TpMe,Me)(H2O)3](SO2PhNO2)
_cod_original_cell_volume 1327.42(9)
_cod_database_code 4326564

loop_
_symmetry_equiv_pos_as_xyz
'x, y, z'
'-x, -y, -z'

loop_
_atom_site_label
_atom_site_type_symbol
_atom_site_fract_x
_atom_site_fract_y
_atom_site_fract_z
_atom_site_U_iso_or_equiv
_atom_site_adp_type
_atom_site_occupancy
_atom_site_symmetry_multiplicity
_atom_site_calc_flag
_atom_site_refinement_flags
O1 O 0.8474(2) 0.96075(16) 0.43869(12) 0.0190(4) Uani 1 1 d .
O2 O 0.7221(2) 0.76412(15) 0.53252(11) 0.0180(4) Uani 1 1 d .
O3 O 0.5590(2) 0.98042(16) 0.39896(13) 0.0228(4) Uani 1 1 d .
O4 O 0.8890(2) 0.99828(18) 0.62753(12) 0.0267(4) Uani 1 1 d .
O5 O 0.7127(2) 0.88298(17) 0.68535(13) 0.0246(4) Uani 1 1 d .
H2 H 0.985(3) 0.589(2) 0.1682(18) 0.015(6) Uiso 1 1 d .
H9 H 0.7368 0.7972 0.5867 0.030(8) Uiso 1 1 d .
H12 H 0.7710 0.6754 0.5458 0.040(9) Uiso 1 1 d .
H4 H 0.8480 0.9795 0.5035 0.086(14) Uiso 1 1 d .
H7 H 0.9381 0.9781 0.4112 0.051(11) Uiso 1 1 d .
H14 H 0.4750 1.0161 0.3563 0.042(9) Uiso 1 1 d .
H16A H 0.5660 1.0586 0.4077 0.052(17) Uiso 0.60 1 d P
H16B H 0.5051 1.0153 0.4597 0.04(2) Uiso 0.40 1 d P
C1 C 0.7222(3) 1.1310(2) 0.2241(2) 0.0286(6) Uani 1 1 d .
H1A H 0.6117 1.1604 0.2238 0.043 Uiso 1 1 calc R
H1B H 0.7576 1.1929 0.1840 0.043 Uiso 1 1 calc R
H1C H 0.7509 1.1206 0.2908 0.043 Uiso 1 1 calc R
C2 C 0.7947(3) 1.0041(2) 0.18309(18) 0.0188(5) Uani 1 1 d .
C3 C 0.8419(3) 0.9820(2) 0.08496(18) 0.0216(5) Uani 1 1 d .
H3 H 0.8343 1.0441 0.0306 0.026 Uiso 1 1 calc R
C4 C 0.9019(3) 0.8506(2) 0.08393(17) 0.0183(5) Uani 1 1 d .
C5 C 0.9664(3) 0.7734(3) -0.00132(17) 0.0275(6) Uani 1 1 d .
H5A H 1.0687 0.7124 0.0115 0.041 Uiso 1 1 calc R
H5B H 0.9708 0.8298 -0.0607 0.041 Uiso 1 1 calc R
H5C H 0.9012 0.7285 -0.0094 0.041 Uiso 1 1 calc R
C6 C 0.4430(3) 0.7314(3) 0.43375(18) 0.0241(6) Uani 1 1 d .
H6A H 0.4699 0.7891 0.4652 0.036 Uiso 1 1 calc R
H6B H 0.4316 0.6644 0.4825 0.036 Uiso 1 1 calc R
H6C H 0.3474 0.7780 0.4027 0.036 Uiso 1 1 calc R
C7 C 0.5683(3) 0.6732(2) 0.35688(17) 0.0180(5) Uani 1 1 d .
C8 C 0.5796(3) 0.5798(2) 0.29764(18) 0.0220(5) Uani 1 1 d .
H8 H 0.5090 0.5407 0.2974 0.026 Uiso 1 1 calc R
C9 C 0.7150(3) 0.5571(2) 0.24006(17) 0.0187(5) Uani 1 1 d .
C10 C 0.7860(3) 0.4662(2) 0.1646(2) 0.0280(6) Uani 1 1 d .
H10A H 0.8142 0.5110 0.1047 0.042 Uiso 1 1 calc R
H10B H 0.7129 0.4316 0.1510 0.042 Uiso 1 1 calc R
H10C H 0.8765 0.3974 0.1893 0.042 Uiso 1 1 calc R
C11 C 1.0956(3) 0.6712(3) 0.55101(17) 0.0236(6) Uani 1 1 d .
H11A H 1.0659 0.7629 0.5440 0.035 Uiso 1 1 calc R
H11B H 1.1947 0.6306 0.5787 0.035 Uiso 1 1 calc R
H11C H 1.0201 0.6474 0.5941 0.035 Uiso 1 1 calc R
C12 C 1.1052(3) 0.6286(2) 0.45098(17) 0.0161(5) Uani 1 1 d .
C13 C 1.2278(3) 0.5300(2) 0.40924(17) 0.0176(5) Uani 1 1 d .
H13 H 1.3198 0.4775 0.4377 0.021 Uiso 1 1 calc R
C14 C 1.1848(3) 0.5262(2) 0.31696(18) 0.0178(5) Uani 1 1 d .
C15 C 1.2706(3) 0.4379(2) 0.24047(19) 0.0247(6) Uani 1 1 d .
H15A H 1.2113 0.3895 0.2291 0.037 Uiso 1 1 calc R
H15B H 1.3688 0.3800 0.2637 0.037 Uiso 1 1 calc R
H15C H 1.2865 0.4878 0.1798 0.037 Uiso 1 1 calc R
C16 C 0.7232(3) 1.0453(2) 0.79268(16) 0.0182(5) Uani 1 1 d .
C17 C 0.7769(3) 1.1398(2) 0.80540(17) 0.0204(5) Uani 1 1 d .
H17 H 0.8652 1.1447 0.7692 0.025 Uiso 1 1 calc R
C18 C 0.6982(3) 1.2265(2) 0.87222(18) 0.0222(6) Uani 1 1 d .
H18 H 0.7336 1.2893 0.8826 0.027 Uiso 1 1 calc R
C19 C 0.5649(3) 1.2178(2) 0.92367(18) 0.0229(6) Uani 1 1 d .
C20 C 0.5073(3) 1.1283(3) 0.90887(18) 0.0234(6) Uani 1 1 d .
H20 H 0.4156 1.1271 0.9422 0.028 Uiso 1 1 calc R
C21 C 0.5881(3) 1.0397(3) 0.84338(18) 0.0238(6) Uani 1 1 d .
H21 H 0.5522 0.9771 0.8334 0.029 Uiso 1 1 calc R
B1 B 0.9327(3) 0.6530(3) 0.2212(2) 0.0166(6) Uani 1 1 d .
N1 N 0.8239(2) 0.89110(18) 0.24068(14) 0.0152(4) Uani 1 1 d .
N2 N 0.8908(2) 0.79629(18) 0.17918(13) 0.0169(4) Uani 1 1 d .
N3 N 0.6924(2) 0.70583(18) 0.33653(14) 0.0159(4) Uani 1 1 d .
N4 N 0.7820(2) 0.63450(18) 0.26459(14) 0.0153(4) Uani 1 1 d .
N5 N 0.9945(2) 0.68307(18) 0.38776(13) 0.0151(4) Uani 1 1 d .
N6 N 1.0428(2) 0.61927(18) 0.30516(13) 0.0155(4) Uani 1 1 d .
N7 N 0.4877(3) 1.3038(2) 0.99974(17) 0.0338(6) Uani 1 1 d .
Ni1 Ni 0.77673(3) 0.82854(2) 0.38668(2) 0.01432(11) Uani 1 1 d .
O6 O 0.5559(3) 1.3645(2) 1.02659(16) 0.0487(6) Uani 1 1 d .
O7 O 0.3596(3) 1.3078(3) 1.03501(18) 0.0551(7) Uani 1 1 d .
S1 S 0.83707(7) 0.92230(6) 0.71491(4) 0.02119(16) Uani 1 1 d .

loop_
_atom_site_aniso_label
_atom_site_aniso_U_11
_atom_site_aniso_U_22
_atom_site_aniso_U_33
_atom_site_aniso_U_23
_atom_site_aniso_U_13
_atom_site_aniso_U_12
O1 0.0229(10) 0.0229(9) 0.0161(9) -0.0059(7) 0.0036(7) -0.0140(7)
O2 0.0234(9) 0.0184(8) 0.0131(8) -0.0036(6) 0.0020(7) -0.0092(7)
O3 0.0180(9) 0.0232(9) 0.0252(10) -0.0076(7) 0.0015(7) -0.0047(7)
O4 0.0265(11) 0.0420(11) 0.0166(9) -0.0109(8) 0.0082(8) -0.0182(9)
O5 0.0276(10) 0.0309(10) 0.0217(9) -0.0107(7) 0.0026(8) -0.0162(8)
C1 0.0335(16) 0.0158(12) 0.0319(15) 0.0018(10) 0.0029(12) -0.0076(11)
C2 0.0142(12) 0.0217(12) 0.0219(12) -0.0006(9) 0.0002(10) -0.0095(10)
C3 0.0206(13) 0.0267(13) 0.0185(12) 0.0030(10) -0.0009(10) -0.0120(11)
C4 0.0139(12) 0.0277(12) 0.0164(11) -0.0021(9) 0.0003(9) -0.0119(10)
C5 0.0329(16) 0.0396(15) 0.0110(11) -0.0039(10) 0.0004(10) -0.0149(12)
C6 0.0192(13) 0.0331(14) 0.0237(13) -0.0089(10) 0.0050(10) -0.0133(11)
C7 0.0127(12) 0.0234(12) 0.0193(12) -0.0009(9) 0.0000(9) -0.0092(10)
C8 0.0216(14) 0.0270(13) 0.0249(13) -0.0009(10) -0.0044(11) -0.0171(11)
C9 0.0240(13) 0.0193(11) 0.0164(11) -0.0017(9) -0.0049(10) -0.0110(10)
C10 0.0342(16) 0.0254(13) 0.0316(14) -0.0101(11) -0.0013(12) -0.0169(12)
C11 0.0208(14) 0.0331(14) 0.0175(12) -0.0064(10) 0.0005(10) -0.0101(11)
C12 0.0153(12) 0.0198(11) 0.0151(11) -0.0007(8) -0.0010(9) -0.0090(9)
C13 0.0135(12) 0.0145(10) 0.0240(13) -0.0012(9) 0.0010(10) -0.0055(9)
C14 0.0142(12) 0.0149(10) 0.0255(12) -0.0024(9) 0.0046(9) -0.0085(9)
C15 0.0222(13) 0.0212(12) 0.0289(14) -0.0076(10) 0.0044(11) -0.0061(10)
C16 0.0178(12) 0.0250(12) 0.0118(11) -0.0040(9) -0.0014(9) -0.0071(10)
C17 0.0193(13) 0.0265(12) 0.0174(12) -0.0013(9) -0.0013(10) -0.0112(10)
C18 0.0265(14) 0.0233(12) 0.0210(13) -0.0012(9) -0.0080(11) -0.0126(11)
C19 0.0262(14) 0.0233(12) 0.0172(12) -0.0039(9) -0.0036(10) -0.0060(11)
C20 0.0186(13) 0.0345(14) 0.0180(12) -0.0057(10) 0.0033(10) -0.0113(11)
C21 0.0279(14) 0.0326(14) 0.0184(12) -0.0068(10) 0.0024(10) -0.0194(12)
B1 0.0178(14) 0.0179(12) 0.0158(13) -0.0071(10) 0.0043(11) -0.0081(11)
N1 0.0163(10) 0.0186(10) 0.0126(9) -0.0051(7) 0.0029(8) -0.0084(8)
N2 0.0202(11) 0.0226(10) 0.0101(9) -0.0050(7) 0.0020(8) -0.0102(8)
N3 0.0157(10) 0.0204(10) 0.0145(10) -0.0055(8) 0.0049(8) -0.0103(8)
N4 0.0194(11) 0.0167(9) 0.0136(9) -0.0054(7) 0.0023(8) -0.0106(8)
N5 0.0170(10) 0.0187(10) 0.0109(9) -0.0048(7) 0.0016(8) -0.0077(8)
N6 0.0167(10) 0.0184(9) 0.0130(9) -0.0060(7) 0.0036(8) -0.0082(8)
N7 0.0405(16) 0.0300(12) 0.0252(12) -0.0131(10) -0.0012(11) -0.0037(11)
Ni1 0.01430(19) 0.01606(18) 0.01373(18) -0.00443(13) 0.00240(13) -0.00687(14)
O6 0.0688(17) 0.0406(13) 0.0417(13) -0.0234(10) -0.0015(12) -0.0196(12)
O7 0.0434(15) 0.0727(17) 0.0468(14) -0.0334(13) 0.0174(12) -0.0153(13)
S1 0.0201(3) 0.0270(3) 0.0173(3) -0.0075(2) 0.0007(2) -0.0085(3)

loop_
_atom_type_symbol
_atom_type_description
_atom_type_scat_dispersion_real
_atom_type_scat_dispersion_imag
_atom_type_scat_source
C C 0.0033 0.0016 'International Tables Vol C Tables 4.2.6.8 and 6.1.1.4'
H H 0.0000 0.0000 'International Tables Vol C Tables 4.2.6.8 and 6.1.1.4'
B B 0.0013 0.0007 'International Tables Vol C Tables 4.2.6.8 and 6.1.1.4'
N N 0.0061 0.0033 'International Tables Vol C Tables 4.2.6.8 and 6.1.1.4'
Ni Ni 0.3393 1.1124 'International Tables Vol C Tables 4.2.6.8 and 6.1.1.4'
O O 0.0106 0.0060 'International Tables Vol C Tables 4.2.6.8 and 6.1.1.4'
S S 0.1246 0.1234 'International Tables Vol C Tables 4.2.6.8 and 6.1.1.4'

loop_
_geom_angle_atom_site_label_1
_geom_angle_atom_site_label_2
_geom_angle_atom_site_label_3
_geom_angle
Ni1 O1 H4 131.49(13)
Ni1 O1 H7 123.19(13)
H4 O1 H7 97.02(15)
Ni1 O2 H9 122.50(13)
Ni1 O2 H12 110.98(12)
H9 O2 H12 105.42(15)
Ni1 O3 H14 131.77(14)
Ni1 O3 H16A 113.24(13)
H14 O3 H16A 97.15(15)
Ni1 O3 H16B 126.56(13)
H14 O3 H16B 99.42(15)
H16A O3 H16B 65.78(11)
C2 C1 H1A 109.5
C2 C1 H1B 109.5
H1A C1 H1B 109.5
C2 C1 H1C 109.5
H1A C1 H1C 109.5
H1B C1 H1C 109.5
N1 C2 C3 109.5(2)
N1 C2 C1 122.4(2)
C3 C2 C1 128.1(2)
C4 C3 C2 106.9(2)
C4 C3 H3 126.6
C2 C3 H3 126.6
N2 C4 C3 107.1(2)
N2 C4 C5 123.0(2)
C3 C4 C5 129.8(2)
C4 C5 H5A 109.5
C4 C5 H5B 109.5
H5A C5 H5B 109.5
C4 C5 H5C 109.5
H5A C5 H5C 109.5
H5B C5 H5C 109.5
C7 C6 H6A 109.5
C7 C6 H6B 109.5
H6A C6 H6B 109.5
C7 C6 H6C 109.5
H6A C6 H6C 109.5
H6B C6 H6C 109.5
N3 C7 C8 109.4(2)
N3 C7 C6 122.2(2)
C8 C7 C6 128.3(2)
C9 C8 C7 106.6(2)
C9 C8 H8 126.7
C7 C8 H8 126.7
N4 C9 C8 107.1(2)
N4 C9 C10 123.1(2)
C8 C9 C10 129.8(2)
C9 C10 H10A 109.5
C9 C10 H10B 109.5
H10A C10 H10B 109.5
C9 C10 H10C 109.5
H10A C10 H10C 109.5
H10B C10 H10C 109.5
C12 C11 H11A 109.5
C12 C11 H11B 109.5
H11A C11 H11B 109.5
C12 C11 H11C 109.5
H11A C11 H11C 109.5
H11B C11 H11C 109.5
N5 C12 C13 109.6(2)
N5 C12 C11 123.5(2)
C13 C12 C11 126.9(2)
C14 C13 C12 106.2(2)
C14 C13 H13 126.9
C12 C13 H13 126.9
N6 C14 C13 107.3(2)
N6 C14 C15 123.3(2)
C13 C14 C15 129.4(2)
C14 C15 H15A 109.5
C14 C15 H15B 109.5
H15A C15 H15B 109.5
C14 C15 H15C 109.5
H15A C15 H15C 109.5
H15B C15 H15C 109.5
C21 C16 C17 120.9(2)
C21 C16 S1 119.60(19)
C17 C16 S1 119.36(19)
C18 C17 C16 119.5(2)
C18 C17 H17 120.2
C16 C17 H17 120.2
C17 C18 C19 118.6(2)
C17 C18 H18 120.7
C19 C18 H18 120.7
C20 C19 C18 122.4(2)
C20 C19 N7 119.0(3)
C18 C19 N7 118.5(2)
C19 C20 C21 119.0(3)
C19 C20 H20 120.5
C21 C20 H20 120.5
C20 C21 C16 119.5(2)
C20 C21 H21 120.3
C16 C21 H21 120.3
N6 B1 N4 108.88(19)
N6 B1 N2 109.1(2)
N4 B1 N2 108.1(2)
N6 B1 H2 108.7(13)
N4 B1 H2 108.4(14)
N2 B1 H2 113.6(13)
C2 N1 N2 106.70(18)
C2 N1 Ni1 137.29(16)
N2 N1 Ni1 115.67(14)
C4 N2 N1 109.84(19)
C4 N2 B1 129.8(2)
N1 N2 B1 120.29(18)
C7 N3 N4 106.68(19)
C7 N3 Ni1 136.95(16)
N4 N3 Ni1 116.37(15)
C9 N4 N3 110.3(2)
C9 N4 B1 129.9(2)
N3 N4 B1 119.82(19)
C12 N5 N6 107.22(18)
C12 N5 Ni1 136.49(16)
N6 N5 Ni1 116.26(14)
C14 N6 N5 109.69(18)
C14 N6 B1 130.5(2)
N5 N6 B1 119.66(18)
O6 N7 O7 123.6(3)
O6 N7 C19 118.5(3)
O7 N7 C19 117.9(3)
N1 Ni1 N5 89.83(7)
N1 Ni1 N3 88.77(8)
N5 Ni1 N3 88.95(8)
N1 Ni1 O2 177.86(7)
N5 Ni1 O2 91.22(7)
N3 Ni1 O2 89.39(7)
N1 Ni1 O1 91.83(7)
N5 Ni1 O1 94.64(7)
N3 Ni1 O1 176.36(7)
O2 Ni1 O1 89.94(6)
N1 Ni1 O3 94.02(7)
N5 Ni1 O3 174.44(7)
N3 Ni1 O3 95.13(7)
O2 Ni1 O3 85.05(7)
O1 Ni1 O3 81.25(7)
O4 S1 O5 109.67(10)
O4 S1 C16 102.45(11)
O5 S1 C16 100.74(11)

loop_
_geom_bond_atom_site_label_1
_geom_bond_atom_site_label_2
_geom_bond_distance
O1 Ni1 2.1019(16)
O1 H4 0.9458(16)
O1 H7 0.9671(17)
O2 Ni1 2.0908(16)
O2 H9 0.9287(16)
O2 H12 0.9293(16)
O3 Ni1 2.1146(17)
O3 H14 0.9578(17)
O3 H16A 0.9416(18)
O3 H16B 0.9758(17)
O4 S1 1.5080(19)
O5 S1 1.5166(18)
C1 C2 1.503(3)
C1 H1A 0.9600
C1 H1B 0.9600
C1 H1C 0.9600
C2 N1 1.344(3)
C2 C3 1.394(3)
C3 C4 1.378(3)
C3 H3 0.9300
C4 N2 1.363(3)
C4 C5 1.496(3)
C5 H5A 0.9600
C5 H5B 0.9600
C5 H5C 0.9600
C6 C7 1.500(3)
C6 H6A 0.9600
C6 H6B 0.9600
C6 H6C 0.9600
C7 N3 1.340(3)
C7 C8 1.399(3)
C8 C9 1.370(4)
C8 H8 0.9300
C9 N4 1.361(3)
C9 C10 1.489(3)
C10 H10A 0.9600
C10 H10B 0.9600
C10 H10C 0.9600
C11 C12 1.504(3)
C11 H11A 0.9600
C11 H11B 0.9600
C11 H11C 0.9600
C12 N5 1.329(3)
C12 C13 1.398(3)
C13 C14 1.384(3)
C13 H13 0.9300
C14 N6 1.353(3)
C14 C15 1.502(3)
C15 H15A 0.9600
C15 H15B 0.9600
C15 H15C 0.9600
C16 C21 1.390(4)
C16 C17 1.391(3)
C16 S1 1.808(2)
C17 C18 1.382(3)
C17 H17 0.9300
C18 C19 1.391(4)
C18 H18 0.9300
C19 C20 1.370(4)
C19 N7 1.468(3)
C20 C21 1.387(3)
C20 H20 0.9300
C21 H21 0.9300
B1 N6 1.543(3)
B1 N4 1.546(4)
B1 N2 1.548(3)
B1 H2 1.05(2)
N1 N2 1.378(3)
N1 Ni1 2.0694(19)
N3 N4 1.364(3)
N3 Ni1 2.079(2)
N5 N6 1.375(2)
N5 Ni1 2.0743(19)
N7 O6 1.224(3)
N7 O7 1.228(3)

loop_
_geom_torsion_atom_site_label_1
_geom_torsion_atom_site_label_2
_geom_torsion_atom_site_label_3
_geom_torsion_atom_site_label_4
_geom_torsion
N1 C2 C3 C4 -0.1(3)
C1 C2 C3 C4 179.8(3)
C2 C3 C4 N2 -0.1(3)
C2 C3 C4 C5 178.7(3)
N3 C7 C8 C9 -0.3(3)
C6 C7 C8 C9 -179.4(2)
C7 C8 C9 N4 0.1(3)
C7 C8 C9 C10 179.2(2)
N5 C12 C13 C14 -0.7(3)
C11 C12 C13 C14 -179.9(2)
C12 C13 C14 N6 0.2(3)
C12 C13 C14 C15 -178.9(2)
C21 C16 C17 C18 2.5(3)
S1 C16 C17 C18 -173.71(18)
C16 C17 C18 C19 -1.2(3)
C17 C18 C19 C20 -1.4(4)
C17 C18 C19 N7 175.6(2)
C18 C19 C20 C21 2.8(4)
N7 C19 C20 C21 -174.3(2)
C19 C20 C21 C16 -1.4(4)
C17 C16 C21 C20 -1.2(4)
S1 C16 C21 C20 175.05(19)
C3 C2 N1 N2 0.3(3)
C1 C2 N1 N2 -179.6(2)
C3 C2 N1 Ni1 -172.33(18)
C1 C2 N1 Ni1 7.8(4)
C3 C4 N2 N1 0.3(3)
C5 C4 N2 N1 -178.6(2)
C3 C4 N2 B1 176.7(2)
C5 C4 N2 B1 -2.3(4)
C2 N1 N2 C4 -0.4(3)
Ni1 N1 N2 C4 174.06(15)
C2 N1 N2 B1 -177.2(2)
Ni1 N1 N2 B1 -2.7(3)
N6 B1 N2 C4 126.8(2)
N4 B1 N2 C4 -114.9(3)
N6 B1 N2 N1 -57.1(3)
N4 B1 N2 N1 61.1(3)
C8 C7 N3 N4 0.3(3)
C6 C7 N3 N4 179.5(2)
C8 C7 N3 Ni1 -178.50(16)
C6 C7 N3 Ni1 0.7(4)
C8 C9 N4 N3 0.1(2)
C10 C9 N4 N3 -179.1(2)
C8 C9 N4 B1 -177.6(2)
C10 C9 N4 B1 3.2(4)
C7 N3 N4 C9 -0.2(2)
Ni1 N3 N4 C9 178.86(14)
C7 N3 N4 B1 177.74(19)
Ni1 N3 N4 B1 -3.2(3)
N6 B1 N4 C9 -121.2(2)
N2 B1 N4 C9 120.4(2)
N6 B1 N4 N3 61.3(3)
N2 B1 N4 N3 -57.1(3)
C13 C12 N5 N6 0.9(3)
C11 C12 N5 N6 -179.8(2)
C13 C12 N5 Ni1 178.56(17)
C11 C12 N5 Ni1 -2.2(4)
C13 C14 N6 N5 0.4(3)
C15 C14 N6 N5 179.5(2)
C13 C14 N6 B1 -174.7(2)
C15 C14 N6 B1 4.4(4)
C12 N5 N6 C14 -0.8(3)
Ni1 N5 N6 C14 -178.99(15)
C12 N5 N6 B1 174.9(2)
Ni1 N5 N6 B1 -3.3(3)
N4 B1 N6 C14 117.6(3)
N2 B1 N6 C14 -124.6(2)
N4 B1 N6 N5 -57.1(3)
N2 B1 N6 N5 60.7(3)
C20 C19 N7 O6 165.4(2)
C18 C19 N7 O6 -11.8(4)
C20 C19 N7 O7 -12.6(4)
C18 C19 N7 O7 170.2(2)
C2 N1 Ni1 N5 -142.3(2)
N2 N1 Ni1 N5 45.47(16)
C2 N1 Ni1 N3 128.7(2)
N2 N1 Ni1 N3 -43.48(16)
C2 N1 Ni1 O2 98.0(17)
N2 N1 Ni1 O2 -74.2(18)
C2 N1 Ni1 O1 -47.7(2)
N2 N1 Ni1 O1 140.11(16)
C2 N1 Ni1 O3 33.7(2)
N2 N1 Ni1 O3 -138.54(16)
C12 N5 Ni1 N1 139.9(2)
N6 N5 Ni1 N1 -42.61(16)
C12 N5 Ni1 N3 -131.3(2)
N6 N5 Ni1 N3 46.16(16)
C12 N5 Ni1 O2 -42.0(2)
N6 N5 Ni1 O2 135.53(16)
C12 N5 Ni1 O1 48.1(2)
N6 N5 Ni1 O1 -134.44(16)
C12 N5 Ni1 O3 5.9(9)
N6 N5 Ni1 O3 -176.6(6)
C7 N3 Ni1 N1 -134.3(2)
N4 N3 Ni1 N1 47.03(15)
C7 N3 Ni1 N5 135.9(2)
N4 N3 Ni1 N5 -42.83(16)
C7 N3 Ni1 O2 44.7(2)
N4 N3 Ni1 O2 -134.06(15)
C7 N3 Ni1 O1 -34.7(11)
N4 N3 Ni1 O1 146.6(10)
C7 N3 Ni1 O3 -40.3(2)
N4 N3 Ni1 O3 140.96(15)
C21 C16 S1 O4 141.16(19)
C17 C16 S1 O4 -42.6(2)
C21 C16 S1 O5 28.0(2)
C17 C16 S1 O5 -155.70(18)
